data_2008700
loop_
_publ_author_name
'Hoshina, Gakuse'
'Tsuchimoto, Masanobu'
'Ohba, Shigeru'

_publ_section_title
<i>exo</i>-[(<i>RS</i>,<i>SR</i>)-<i>N</i>,<i>N</i>'-Bis(salicylidene)-2,3-butanediaminato]oxovanadium(IV)
_journal_issue 7
_journal_name_full 'Acta Crystallographica Section C'
_journal_page_first 1082
_journal_page_last 1084
_journal_paper_doi 10.1107/S0108270199004187
_journal_volume 55
_journal_year 1999
_chemical_formula_iupac '[V O (C18 H18 N2 O2)]'
_chemical_formula_moiety 'C18 H18 N2 O3 V '
_chemical_formula_sum 'C18 H18 N2 O3 V'
_chemical_formula_weight 361.29
_chemical_name_common exo-[(RS,SR)-N,N'-Bis(salicylidene)-2,3-butanediaminato]oxovanadium(IV)
_space_group_IT_number 14
_symmetry_cell_setting monoclinic
_symmetry_space_group_name_Hall '-P 2ybc'
_symmetry_space_group_name_H-M 'P 1 21/c 1'
_cell_angle_alpha 90
_cell_angle_beta 90.800(10)
_cell_angle_gamma 90
_cell_formula_units_Z 4
_cell_length_a 10.796(3)
_cell_length_b 7.755(2)
_cell_length_c 19.315(2)
_cell_measurement_reflns_used 25
_cell_measurement_temperature 297
_cell_measurement_theta_max 15.0
_cell_measurement_theta_min 14.7
_cell_volume 1617.0(6)
_computing_cell_refinement 'MSC/AFC Diffractometer Control Software'
_computing_data_collection
;MSC/AFC Diffractometer Control Software
(Molecular Structure Corporation, 1993)
;
_computing_data_reduction 'TEXSAN (Molecular Structure Corporation, 1998)'
_computing_molecular_graphics 'ORTEPII (Johnson, 1976)'
_computing_publication_material TEXSAN
_computing_structure_refinement TEXSAN
_computing_structure_solution 'SIR92 (Altomare et al., 1994)'
_diffrn_ambient_temperature 273.2
_diffrn_measurement_device_type 'Rigaku AFC-5'
_diffrn_measurement_method \q-2\q
_diffrn_radiation_monochromator graphite
_diffrn_radiation_source 'Rigaku rotating anode'
_diffrn_radiation_type 'Mo K\a'
_diffrn_radiation_wavelength 0.71073
_diffrn_reflns_av_R_equivalents 0.024
_diffrn_reflns_av_sigmaI/netI 0.042
_diffrn_reflns_limit_h_max 14
_diffrn_reflns_limit_h_min 0
_diffrn_reflns_limit_k_max 10
_diffrn_reflns_limit_k_min 0
_diffrn_reflns_limit_l_max 25
_diffrn_reflns_limit_l_min -25
_diffrn_reflns_number 3896
_diffrn_reflns_reduction_process 'Lp corrections applied'
_diffrn_reflns_theta_max 27.5
_diffrn_reflns_theta_min 2.5
_diffrn_standards_decay_% 0
_diffrn_standards_interval_count 100
_diffrn_standards_number 3
_exptl_absorpt_coefficient_mu 0.632
_exptl_absorpt_correction_T_max 0.791
_exptl_absorpt_correction_T_min 0.787
_exptl_absorpt_correction_type sphere
_exptl_absorpt_process_details
;[International Tables for Crystallography
(1992, Vol. C, Table 6.3.3.3)]
;
_exptl_crystal_colour green
_exptl_crystal_density_diffrn 1.484
_exptl_crystal_density_method 'not measured'
_exptl_crystal_description sphere
_exptl_crystal_F_000 748
_exptl_crystal_size_rad 0.25
_refine_diff_density_max 0.47
_refine_diff_density_min -0.43
_refine_ls_extinction_method none
_refine_ls_goodness_of_fit_ref 1.262
_refine_ls_hydrogen_treatment refU
_refine_ls_matrix_type full
_refine_ls_number_constraints 0
_refine_ls_number_parameters 235
_refine_ls_number_reflns 3702
_refine_ls_number_restraints 0
_refine_ls_R_factor_all 0.061
_refine_ls_R_factor_gt 0.036
_refine_ls_shift/su_max 0.001
_refine_ls_shift/su_mean <0.001
_refine_ls_structure_factor_coef F
_refine_ls_weighting_details 'w = 1/[\s^2^(Fo) + 0.00123|Fo|^2^]'
_refine_ls_weighting_scheme calc
_refine_ls_wR_factor_ref 0.064
_reflns_number_gt 2932
_reflns_number_total 3702
_reflns_threshold_expression 'I > 2\s(I)'
_cod_data_source_file oa1084.cif
_cod_data_source_block I
_cod_original_cell_volume 1616.9(5)
_cod_original_sg_symbol_H-M 'P 21/c'
_cod_original_formula_sum 'C18 H18 N2 O3 V '
_cod_database_code 2008700

loop_
_symmetry_equiv_pos_as_xyz
x,y,z
-x,1/2+y,1/2-z
-x,-y,-z
x,1/2-y,1/2+z

loop_
_atom_site_label
_atom_site_fract_x
_atom_site_fract_y
_atom_site_fract_z
_atom_site_U_iso_or_equiv
_atom_site_adp_type
_atom_site_occupancy
_atom_site_type_symbol
V1 0.48324(3) 0.08770(5) 0.90365(2) 0.03430(10) Uani 1.00 V
O2 0.4401(2) 0.2362(2) 0.85150(10) 0.0508(5) Uani 1.00 O
O3 0.66230(10) 0.0987(2) 0.90929(8) 0.0339(4) Uani 1.00 O
O4 0.46320(10) 0.1912(2) 0.99471(9) 0.0446(5) Uani 1.00 O
N5 0.5013(2) -0.1241(2) 0.84008(9) 0.0318(4) Uani 1.00 N
N6 0.3213(2) -0.0447(2) 0.92334(9) 0.0309(4) Uani 1.00 N
C7 0.7451(2) 0.0400(3) 0.86550(10) 0.0307(5) Uani 1.00 C
C8 0.8681(2) 0.1011(3) 0.87130(10) 0.0362(6) Uani 1.00 C
C9 0.9577(2) 0.0476(3) 0.82580(10) 0.0445(7) Uani 1.00 C
C10 0.9299(2) -0.0710(4) 0.7737(2) 0.0538(8) Uani 1.00 C
C11 0.8126(2) -0.1366(4) 0.76840(10) 0.0480(7) Uani 1.00 C
C12 0.7186(2) -0.0840(3) 0.81410(10) 0.0348(5) Uani 1.00 C
C13 0.5992(2) -0.1673(3) 0.80720(10) 0.0361(6) Uani 1.00 C
C14 0.3860(2) -0.2247(3) 0.82810(10) 0.0343(5) Uani 1.00 C
C15 0.3116(2) -0.1439(4) 0.76900(10) 0.0462(7) Uani 1.00 C
C16 0.3183(2) -0.2247(3) 0.89740(10) 0.0338(5) Uani 1.00 C
C17 0.1917(2) -0.3108(3) 0.89460(10) 0.0456(7) Uani 1.00 C
C18 0.2329(2) 0.0227(3) 0.95760(10) 0.0341(5) Uani 1.00 C
C19 0.2403(2) 0.1865(3) 0.99320(10) 0.0329(5) Uani 1.00 C
C20 0.1314(2) 0.2621(3) 1.01780(10) 0.0425(6) Uani 1.00 C
C21 0.1333(2) 0.4091(3) 1.0574(2) 0.0509(7) Uani 1.00 C
C22 0.2473(2) 0.4843(3) 1.07410(10) 0.0447(7) Uani 1.00 C
C23 0.3561(2) 0.4139(3) 1.05120(10) 0.0376(6) Uani 1.00 C
C24 0.3558(2) 0.2625(3) 1.01120(10) 0.0321(5) Uani 1.00 C
H8 0.8903 0.1824 0.9065 0.042(7) Uiso 1.00 H
H9 1.0393 0.0926 0.8303 0.060(9) Uiso 1.00 H
H10 0.9926 -0.1092 0.7427 0.077(10) Uiso 1.00 H
H11 0.7938 -0.2190 0.7329 0.076(10) Uiso 1.00 H
H13 0.5928 -0.2647 0.7763 0.053(8) Uiso 1.00 H
H14 0.4075 -0.3404 0.8160 0.036(6) Uiso 1.00 H
H15A 0.2896 -0.0306 0.7804 0.065(9) Uiso 1.00 H
H15B 0.3597 -0.1448 0.7279 0.073(10) Uiso 1.00 H
H15C 0.2384 -0.2113 0.7608 0.046(7) Uiso 1.00 H
H16 0.3681 -0.2919 0.9291 0.040(7) Uiso 1.00 H
H17A 0.1386 -0.2482 0.8630 0.064(9) Uiso 1.00 H
H17B 0.1992 -0.4263 0.8774 0.065(9) Uiso 1.00 H
H17C 0.1555 -0.3129 0.9386 0.047(7) Uiso 1.00 H
H18 0.1563 -0.0396 0.9616 0.042(7) Uiso 1.00 H
H20 0.0542 0.2090 1.0061 0.059(8) Uiso 1.00 H
H21 0.0580 0.4584 1.0747 0.064(9) Uiso 1.00 H
H22 0.2502 0.5853 1.1034 0.059(9) Uiso 1.00 H
H23 0.4340 0.4680 1.0630 0.037(6) Uiso 1.00 H

loop_
_atom_site_aniso_label
_atom_site_aniso_U_11
_atom_site_aniso_U_22
_atom_site_aniso_U_33
_atom_site_aniso_U_12
_atom_site_aniso_U_13
_atom_site_aniso_U_23
V1 0.0244(2) 0.0418(2) 0.0369(2) -0.00590(10) 0.00410(10) -0.0136(2)
O2 0.0463(10) 0.0490(10) 0.0570(10) -0.0007(8) 0.0034(8) -0.0034(9)
O3 0.0261(7) 0.0390(8) 0.0367(8) -0.0048(6) 0.0043(6) -0.0061(6)
O4 0.0222(7) 0.0630(10) 0.0485(9) 0.0028(7) -0.0031(6) -0.0277(8)
N5 0.0300(9) 0.0360(9) 0.0294(9) -0.0036(7) -0.0001(7) -0.0047(7)
N6 0.0267(8) 0.0383(9) 0.0276(8) -0.0029(7) -0.0020(6) -0.0023(7)
C7 0.0274(9) 0.0312(10) 0.0340(10) 0.0026(8) 0.0035(8) 0.0075(8)
C8 0.0290(10) 0.0360(10) 0.0430(10) 0.0002(8) -0.0005(9) 0.0063(9)
C9 0.0260(10) 0.0460(10) 0.062(2) 0.0016(9) 0.0064(10) 0.0110(10)
C10 0.0400(10) 0.057(2) 0.065(2) 0.0070(10) 0.0230(10) -0.0010(10)
C11 0.0410(10) 0.0500(10) 0.053(2) 0.0030(10) 0.0150(10) -0.0120(10)
C12 0.0320(10) 0.0370(10) 0.0360(10) 0.0010(9) 0.0070(8) 0.0000(9)
C13 0.0360(10) 0.0370(10) 0.0350(10) 0.0005(9) 0.0024(9) -0.0065(9)
C14 0.0300(10) 0.0350(10) 0.0370(10) -0.0042(8) -0.0013(8) -0.0091(9)
C15 0.0420(10) 0.061(2) 0.0350(10) -0.0040(10) -0.0083(10) -0.0050(10)
C16 0.0312(10) 0.0370(10) 0.0330(10) -0.0049(9) -0.0039(8) 0.0001(9)
C17 0.0370(10) 0.0460(10) 0.0540(10) -0.0120(10) 0.0010(10) -0.0040(10)
C18 0.0264(9) 0.0430(10) 0.0330(10) -0.0046(9) -0.0007(8) 0.0015(9)
C19 0.0284(10) 0.0380(10) 0.0320(10) 0.0012(8) 0.0015(8) 0.0017(9)
C20 0.0270(10) 0.0460(10) 0.0550(10) 0.0003(9) 0.0030(9) 0.0020(10)
C21 0.0360(10) 0.0450(10) 0.072(2) 0.0120(10) 0.0100(10) -0.0050(10)
C22 0.0430(10) 0.0360(10) 0.0550(10) 0.0080(10) 0.0050(10) -0.0060(10)
C23 0.0350(10) 0.0360(10) 0.0420(10) 0.0023(9) -0.0015(9) -0.0027(9)
C24 0.0264(9) 0.0400(10) 0.0297(10) 0.0038(8) 0.0000(7) -0.0010(9)

loop_
_atom_type_symbol
_atom_type_description
_atom_type_scat_dispersion_real
_atom_type_scat_dispersion_imag
_atom_type_scat_source
C C 0.003 0.002
;International Tables for Crystallography
(1992, Vol. C, Tables 4.2.6.8 and 6.1.1.1)
;
H H 0.000 0.000
;International Tables for Crystallography
(1992, Vol. C, Table 6.1.1.2)
;
N N 0.006 0.003
;International Tables for Crystallography
(1992, Vol. C, Tables 4.2.6.8 and 6.1.1.1)
;
O O 0.011 0.006
;International Tables for Crystallography
(1992, Vol. C, Tables 4.2.6.8 and 6.1.1.1)
;
V V 0.300 0.529
;International Tables for Crystallography
(1992, Vol. C, Tables 4.2.6.8 and 6.1.1.1)
;

loop_
_geom_angle_atom_site_label_1
_geom_angle_atom_site_label_2
_geom_angle_atom_site_label_3
_geom_angle_site_symmetry_1
_geom_angle_site_symmetry_2
_geom_angle_site_symmetry_3
_geom_angle
_geom_angle_publ_flag
O2 V1 O3 1_555 1_555 1_555 106.61(8) no
O2 V1 O4 1_555 1_555 1_555 103.76(9) no
O2 V1 N5 1_555 1_555 1_555 103.17(8) no
O2 V1 N6 1_555 1_555 1_555 103.57(8) no
O3 V1 O4 1_555 1_555 1_555 93.13(6) no
O3 V1 N5 1_555 1_555 1_555 88.05(7) yes
O3 V1 N6 1_555 1_555 1_555 149.06(7) no
O4 V1 N5 1_555 1_555 1_555 151.48(8) no
O4 V1 N6 1_555 1_555 1_555 86.20(7) yes
N5 V1 N6 1_555 1_555 1_555 78.53(7) yes
V1 O3 C7 1_555 1_555 1_555 129.30(10) no
V1 O4 C24 1_555 1_555 1_555 119.80(10) no
V1 N5 C13 1_555 1_555 1_555 125.9(2) no
V1 N5 C14 1_555 1_555 1_555 115.20(10) no
C13 N5 C14 1_555 1_555 1_555 118.6(2) no
V1 N6 C16 1_555 1_555 1_555 114.80(10) no
V1 N6 C18 1_555 1_555 1_555 122.1(2) no
C16 N6 C18 1_555 1_555 1_555 123.1(2) no
O3 C7 C8 1_555 1_555 1_555 118.6(2) no
O3 C7 C12 1_555 1_555 1_555 123.6(2) no
C8 C7 C12 1_555 1_555 1_555 117.8(2) no
C7 C8 C9 1_555 1_555 1_555 121.0(2) no
C7 C8 H8 1_555 1_555 1_555 120.2 no
C9 C8 H8 1_555 1_555 1_555 118.8 no
C8 C9 C10 1_555 1_555 1_555 120.9(2) no
C8 C9 H9 1_555 1_555 1_555 119.2 no
C10 C9 H9 1_555 1_555 1_555 119.9 no
C9 C10 C11 1_555 1_555 1_555 119.3(2) no
C9 C10 H10 1_555 1_555 1_555 120.6 no
C11 C10 H10 1_555 1_555 1_555 120.1 no
C10 C11 C12 1_555 1_555 1_555 121.2(2) no
C10 C11 H11 1_555 1_555 1_555 119.2 no
C12 C11 H11 1_555 1_555 1_555 119.5 no
C7 C12 C11 1_555 1_555 1_555 119.7(2) no
C7 C12 C13 1_555 1_555 1_555 122.8(2) no
C11 C12 C13 1_555 1_555 1_555 117.4(2) no
N5 C13 C12 1_555 1_555 1_555 125.2(2) no
N5 C13 H13 1_555 1_555 1_555 117.2 no
C12 C13 H13 1_555 1_555 1_555 117.6 no
N5 C14 C15 1_555 1_555 1_555 109.4(2) no
N5 C14 C16 1_555 1_555 1_555 105.8(2) no
N5 C14 H14 1_555 1_555 1_555 109.1 no
C15 C14 C16 1_555 1_555 1_555 113.6(2) no
C15 C14 H14 1_555 1_555 1_555 109.3 no
C16 C14 H14 1_555 1_555 1_555 109.5 no
C14 C15 H15A 1_555 1_555 1_555 110.0 no
C14 C15 H15B 1_555 1_555 1_555 109.5 no
C14 C15 H15C 1_555 1_555 1_555 109.0 no
H15A C15 H15B 1_555 1_555 1_555 110.2 no
H15A C15 H15C 1_555 1_555 1_555 109.8 no
H15B C15 H15C 1_555 1_555 1_555 108.4 no
N6 C16 C14 1_555 1_555 1_555 106.7(2) no
N6 C16 C17 1_555 1_555 1_555 116.1(2) no
N6 C16 H16 1_555 1_555 1_555 106.6 no
C14 C16 C17 1_555 1_555 1_555 114.1(2) no
C14 C16 H16 1_555 1_555 1_555 106.6 no
C17 C16 H16 1_555 1_555 1_555 106.1 no
C16 C17 H17A 1_555 1_555 1_555 109.1 no
C16 C17 H17B 1_555 1_555 1_555 110.0 no
C16 C17 H17C 1_555 1_555 1_555 111.1 no
H17A C17 H17B 1_555 1_555 1_555 107.7 no
H17A C17 H17C 1_555 1_555 1_555 109.2 no
H17B C17 H17C 1_555 1_555 1_555 109.5 no
N6 C18 C19 1_555 1_555 1_555 124.6(2) no
N6 C18 H18 1_555 1_555 1_555 119.0 no
C19 C18 H18 1_555 1_555 1_555 116.3 no
C18 C19 C20 1_555 1_555 1_555 119.2(2) no
C18 C19 C24 1_555 1_555 1_555 121.6(2) no
C20 C19 C24 1_555 1_555 1_555 118.8(2) no
C19 C20 C21 1_555 1_555 1_555 122.0(2) no
C19 C20 H20 1_555 1_555 1_555 118.3 no
C21 C20 H20 1_555 1_555 1_555 119.8 no
C20 C21 C22 1_555 1_555 1_555 118.8(2) no
C20 C21 H21 1_555 1_555 1_555 121.2 no
C22 C21 H21 1_555 1_555 1_555 120.0 no
C21 C22 C23 1_555 1_555 1_555 121.0(2) no
C21 C22 H22 1_555 1_555 1_555 119.7 no
C23 C22 H22 1_555 1_555 1_555 119.3 no
C22 C23 C24 1_555 1_555 1_555 120.9(2) no
C22 C23 H23 1_555 1_555 1_555 119.9 no
C24 C23 H23 1_555 1_555 1_555 119.2 no
O4 C24 C19 1_555 1_555 1_555 122.5(2) no
O4 C24 C23 1_555 1_555 1_555 119.0(2) no
C19 C24 C23 1_555 1_555 1_555 118.5(2) no

loop_
_geom_bond_atom_site_label_1
_geom_bond_atom_site_label_2
_geom_bond_site_symmetry_1
_geom_bond_site_symmetry_2
_geom_bond_distance
_geom_bond_publ_flag
V1 O2 1_555 1_555 1.595(2) yes
V1 O3 1_555 1_555 1.937(2) yes
V1 O4 1_555 1_555 1.948(2) yes
V1 N5 1_555 1_555 2.061(2) yes
V1 N6 1_555 1_555 2.068(2) yes
O3 C7 1_555 1_555 1.320(3) no
O4 C24 1_555 1_555 1.328(3) no
N5 C13 1_555 1_555 1.286(3) no
N5 C14 1_555 1_555 1.484(3) no
N6 C16 1_555 1_555 1.483(3) no
N6 C18 1_555 1_555 1.280(3) no
C7 C8 1_555 1_555 1.413(3) no
C7 C12 1_555 1_555 1.409(3) no
C8 C9 1_555 1_555 1.380(3) no
C8 H8 1_555 1_555 0.956 no
C9 C10 1_555 1_555 1.393(4) no
C9 H9 1_555 1_555 0.951 no
C10 C11 1_555 1_555 1.367(4) no
C10 H10 1_555 1_555 0.956 no
C11 C12 1_555 1_555 1.414(3) no
C11 H11 1_555 1_555 0.957 no
C12 C13 1_555 1_555 1.446(3) no
C13 H13 1_555 1_555 0.964 no
C14 C15 1_555 1_555 1.522(3) no
C14 C16 1_555 1_555 1.534(3) no
C14 H14 1_555 1_555 0.956 no
C15 H15A 1_555 1_555 0.937 no
C15 H15B 1_555 1_555 0.954 no
C15 H15C 1_555 1_555 0.959 no
C16 C17 1_555 1_555 1.521(3) no
C16 H16 1_555 1_555 0.962 no
C17 H17A 1_555 1_555 0.962 no
C17 H17B 1_555 1_555 0.958 no
C17 H17C 1_555 1_555 0.941 no
C18 C19 1_555 1_555 1.447(3) no
C18 H18 1_555 1_555 0.962 no
C19 C20 1_555 1_555 1.402(3) no
C19 C24 1_555 1_555 1.418(3) no
C20 C21 1_555 1_555 1.373(4) no
C20 H20 1_555 1_555 0.954 no
C21 C22 1_555 1_555 1.396(4) no
C21 H21 1_555 1_555 0.963 no
C22 C23 1_555 1_555 1.373(3) no
C22 H22 1_555 1_555 0.967 no
C23 C24 1_555 1_555 1.406(3) no
C23 H23 1_555 1_555 0.965 no

loop_
_geom_torsion_atom_site_label_1
_geom_torsion_atom_site_label_2
_geom_torsion_atom_site_label_3
_geom_torsion_atom_site_label_4
_geom_torsion_site_symmetry_1
_geom_torsion_site_symmetry_2
_geom_torsion_site_symmetry_3
_geom_torsion_site_symmetry_4
_geom_torsion
_geom_torsion_publ_flag
V1 O3 C7 C8 1_555 1_555 1_555 1_555 163.80(10) no
V1 O3 C7 C12 1_555 1_555 1_555 1_555 -17.8(3) yes
V1 O4 C24 C19 1_555 1_555 1_555 1_555 41.3(3) yes
V1 O4 C24 C23 1_555 1_555 1_555 1_555 -142.3(2) no
V1 N5 C13 C12 1_555 1_555 1_555 1_555 6.3(3) no
V1 N5 C14 C15 1_555 1_555 1_555 1_555 84.8(2) yes
V1 N5 C14 C16 1_555 1_555 1_555 1_555 -38.0(2) yes
V1 N6 C16 C14 1_555 1_555 1_555 1_555 -36.9(2) yes
V1 N6 C16 C17 1_555 1_555 1_555 1_555 -165.3(2) yes
V1 N6 C18 C19 1_555 1_555 1_555 1_555 -7.8(3) no
O2 V1 O3 C7 1_555 1_555 1_555 1_555 -78.9(2) no
O2 V1 O4 C24 1_555 1_555 1_555 1_555 52.3(2) no
O2 V1 N5 C13 1_555 1_555 1_555 1_555 88.3(2) no
O2 V1 N5 C14 1_555 1_555 1_555 1_555 -86.6(2) no
O2 V1 N6 C16 1_555 1_555 1_555 1_555 114.20(10) no
O2 V1 N6 C18 1_555 1_555 1_555 1_555 -68.2(2) no
O3 V1 O4 C24 1_555 1_555 1_555 1_555 160.3(2) no
O3 V1 N5 C13 1_555 1_555 1_555 1_555 -18.3(2) no
O3 V1 N5 C14 1_555 1_555 1_555 1_555 166.80(10) no
O3 V1 N6 C16 1_555 1_555 1_555 1_555 -52.8(2) no
O3 V1 N6 C18 1_555 1_555 1_555 1_555 124.8(2) no
O3 C7 C8 C9 1_555 1_555 1_555 1_555 -178.3(2) no
O3 C7 C12 C11 1_555 1_555 1_555 1_555 178.6(2) no
O3 C7 C12 C13 1_555 1_555 1_555 1_555 -4.1(3) no
O4 V1 O3 C7 1_555 1_555 1_555 1_555 175.7(2) no
O4 V1 N5 C13 1_555 1_555 1_555 1_555 -111.3(2) no
O4 V1 N5 C14 1_555 1_555 1_555 1_555 73.8(2) no
O4 V1 N6 C16 1_555 1_555 1_555 1_555 -142.50(10) no
O4 V1 N6 C18 1_555 1_555 1_555 1_555 35.0(2) no
O4 C24 C19 C18 1_555 1_555 1_555 1_555 2.1(3) no
O4 C24 C19 C20 1_555 1_555 1_555 1_555 174.5(2) no
O4 C24 C23 C22 1_555 1_555 1_555 1_555 -174.8(2) no
N5 V1 O3 C7 1_555 1_555 1_555 1_555 24.3(2) no
N5 V1 O4 C24 1_555 1_555 1_555 1_555 -108.0(2) no
N5 V1 N6 C16 1_555 1_555 1_555 1_555 13.30(10) no
N5 V1 N6 C18 1_555 1_555 1_555 1_555 -169.2(2) no
N5 C13 C12 C7 1_555 1_555 1_555 1_555 9.3(4) no
N5 C13 C12 C11 1_555 1_555 1_555 1_555 -173.4(2) no
N5 C14 C16 N6 1_555 1_555 1_555 1_555 46.0(2) yes
N5 C14 C16 C17 1_555 1_555 1_555 1_555 175.6(2) no
N6 V1 O3 C7 1_555 1_555 1_555 1_555 87.9(2) no
N6 V1 O4 C24 1_555 1_555 1_555 1_555 -50.7(2) no
N6 V1 N5 C13 1_555 1_555 1_555 1_555 -170.2(2) no
N6 V1 N5 C14 1_555 1_555 1_555 1_555 14.90(10) no
N6 C16 C14 C15 1_555 1_555 1_555 1_555 -74.1(2) no
N6 C18 C19 C20 1_555 1_555 1_555 1_555 168.1(2) no
N6 C18 C19 C24 1_555 1_555 1_555 1_555 -19.6(3) no
C7 C8 C9 C10 1_555 1_555 1_555 1_555 -1.3(4) no
C7 C12 C11 C10 1_555 1_555 1_555 1_555 0.8(4) no
C8 C7 C12 C11 1_555 1_555 1_555 1_555 -3.0(3) no
C8 C7 C12 C13 1_555 1_555 1_555 1_555 174.3(2) no
C8 C9 C10 C11 1_555 1_555 1_555 1_555 -0.9(4) no
C9 C8 C7 C12 1_555 1_555 1_555 1_555 3.3(3) no
C9 C10 C11 C12 1_555 1_555 1_555 1_555 1.2(4) no
C10 C11 C12 C13 1_555 1_555 1_555 1_555 -176.6(3) no
C12 C13 N5 C14 1_555 1_555 1_555 1_555 -179.0(2) no
C13 N5 C14 C15 1_555 1_555 1_555 1_555 -90.5(2) no
C13 N5 C14 C16 1_555 1_555 1_555 1_555 146.7(2) no
C14 C16 N6 C18 1_555 1_555 1_555 1_555 145.6(2) no
C15 C14 C16 C17 1_555 1_555 1_555 1_555 55.5(3) no
C16 N6 C18 C19 1_555 1_555 1_555 1_555 169.5(2) no
C17 C16 N6 C18 1_555 1_555 1_555 1_555 17.2(3) no
C18 C19 C20 C21 1_555 1_555 1_555 1_555 173.9(2) no
C18 C19 C24 C23 1_555 1_555 1_555 1_555 -174.3(2) no
C19 C20 C21 C22 1_555 1_555 1_555 1_555 -0.5(4) no
C19 C24 C23 C22 1_555 1_555 1_555 1_555 1.7(3) no
C20 C19 C24 C23 1_555 1_555 1_555 1_555 -1.9(3) no
C20 C21 C22 C23 1_555 1_555 1_555 1_555 0.3(4) no
C21 C20 C19 C24 1_555 1_555 1_555 1_555 1.4(4) no
C21 C22 C23 C24 1_555 1_555 1_555 1_555 -0.9(4) no
